data_7116909
loop_
_publ_author_name
'Cheng Xu'
'Feng-Cheng Jia'
'Qun Cai'
'Deng-Kui Li'
'Zhi-Wen Zhou'
'An-Xin Wu'

_publ_section_title
;
 Intramolecular decarboxylative coupling as the key step in
 copper-catalyzed domino reaction: facile access to
 2-(1,3,4-oxadiazol-2-yl)aniline derivatives
;
_journal_name_full Chem.Commun.
_journal_page_first 6629
_journal_paper_doi 10.1039/C5cc01116G
_journal_volume 51
_journal_year 2015
_chemical_formula_sum 'C12 H9 N3 O2'
_chemical_formula_weight 227.22
_chemical_name_systematic
; 
 ? 
;
_space_group_IT_number 61
_symmetry_cell_setting orthorhombic
_symmetry_space_group_name_Hall '-P 2ac 2ab'
_symmetry_space_group_name_H-M 'P b c a'
_atom_sites_solution_hydrogens geom
_atom_sites_solution_primary direct
_atom_sites_solution_secondary difmap
_audit_creation_method SHELXL-97
_audit_update_record
;
2014-11-18 deposited with the CCDC.
2015-03-04 downloaded from the CCDC.
;
_cell_angle_alpha 90.00
_cell_angle_beta 90.00
_cell_angle_gamma 90.00
_cell_formula_units_Z 16
_cell_length_a 11.5359(11)
_cell_length_b 15.7377(15)
_cell_length_c 23.975(2)
_cell_measurement_reflns_used 323
_cell_measurement_temperature 273(2)
_cell_measurement_theta_max 26.21
_cell_measurement_theta_min 1.7
_cell_volume 4352.6(7)
_computing_structure_refinement 'SHELXL-97 (Sheldrick, 1997)'
_computing_structure_solution 'SHELXS-97 (Sheldrick, 1990)'
_diffrn_ambient_temperature 273(2)
_diffrn_measured_fraction_theta_full 0.997
_diffrn_measured_fraction_theta_max 0.997
_diffrn_measurement_device_type 'Bruker APEX II Smart CCD'
_diffrn_radiation_monochromator graphite
_diffrn_radiation_source 'fine-focus sealed tube'
_diffrn_radiation_type MoK\a
_diffrn_radiation_wavelength 0.71073
_diffrn_reflns_av_R_equivalents 0.0386
_diffrn_reflns_av_sigmaI/netI 0.0241
_diffrn_reflns_limit_h_max 14
_diffrn_reflns_limit_h_min -14
_diffrn_reflns_limit_k_max 18
_diffrn_reflns_limit_k_min -19
_diffrn_reflns_limit_l_max 29
_diffrn_reflns_limit_l_min -29
_diffrn_reflns_number 31955
_diffrn_reflns_theta_full 26.21
_diffrn_reflns_theta_max 26.21
_diffrn_reflns_theta_min 1.70
_exptl_absorpt_coefficient_mu 0.098
_exptl_absorpt_correction_T_max 0.9806
_exptl_absorpt_correction_T_min 0.9806
_exptl_absorpt_correction_type multi-scan
_exptl_crystal_colour yellow
_exptl_crystal_density_diffrn 1.387
_exptl_crystal_density_method 'not measured'
_exptl_crystal_description needle
_exptl_crystal_F_000 1888
_exptl_crystal_size_max 0.20
_exptl_crystal_size_mid 0.20
_exptl_crystal_size_min 0.20
_refine_diff_density_max 0.373
_refine_diff_density_min -0.289
_refine_diff_density_rms 0.046
_refine_ls_extinction_method none
_refine_ls_goodness_of_fit_ref 1.087
_refine_ls_hydrogen_treatment mixed
_refine_ls_matrix_type full
_refine_ls_number_parameters 323
_refine_ls_number_reflns 4367
_refine_ls_number_restraints 10
_refine_ls_restrained_S_all 1.091
_refine_ls_R_factor_all 0.0729
_refine_ls_R_factor_gt 0.0485
_refine_ls_shift/su_max 0.000
_refine_ls_shift/su_mean 0.000
_refine_ls_structure_factor_coef Fsqd
_refine_ls_weighting_details 'calc w=1/[\s^2^(Fo^2^)+(0.0763P)^2^+1.1946P] where P=(Fo^2^+2Fc^2^)/3'
_refine_ls_weighting_scheme calc
_refine_ls_wR_factor_gt 0.1369
_refine_ls_wR_factor_ref 0.1583
_reflns_number_gt 3031
_reflns_number_total 4367
_reflns_threshold_expression >2sigma(I)
_cod_data_source_file c5cc01116g2.cif
_cod_data_source_block 1
_cod_original_sg_symbol_H-M Pbca
_cod_database_code 7116909

loop_
_symmetry_equiv_pos_as_xyz
'x, y, z'
'-x+1/2, -y, z+1/2'
'-x, y+1/2, -z+1/2'
'x+1/2, -y+1/2, -z'
'-x, -y, -z'
'x-1/2, y, -z-1/2'
'x, -y-1/2, z-1/2'
'-x-1/2, y-1/2, z'

loop_
_atom_site_label
_atom_site_type_symbol
_atom_site_fract_x
_atom_site_fract_y
_atom_site_fract_z
_atom_site_U_iso_or_equiv
_atom_site_adp_type
_atom_site_occupancy
_atom_site_symmetry_multiplicity
_atom_site_calc_flag
_atom_site_refinement_flags
_atom_site_disorder_assembly
_atom_site_disorder_group
C1 C 0.61385(18) -0.00716(13) 0.71340(9) 0.0514(5) Uani 1 1 d . . .
C2 C 0.69735(19) -0.05244(14) 0.74377(10) 0.0589(6) Uani 1 1 d . . .
H2 H 0.7589 -0.0777 0.7249 0.071 Uiso 1 1 calc R . .
C3 C 0.6903(2) -0.06024(14) 0.80030(10) 0.0608(6) Uani 1 1 d . . .
H3 H 0.7476 -0.0899 0.8194 0.073 Uiso 1 1 calc R . .
C4 C 0.5992(2) -0.02468(14) 0.82950(9) 0.0600(6) Uani 1 1 d . . .
H4 H 0.5946 -0.0305 0.8680 0.072 Uiso 1 1 calc R . .
C5 C 0.51563(18) 0.01935(13) 0.80096(8) 0.0506(5) Uani 1 1 d . . .
H5 H 0.4537 0.0428 0.8205 0.061 Uiso 1 1 calc R . .
C6 C 0.52151(17) 0.02969(11) 0.74314(8) 0.0439(4) Uani 1 1 d . . .
C7 C 0.43439(16) 0.08001(12) 0.71492(8) 0.0448(4) Uani 1 1 d . . .
C8 C 0.28817(18) 0.16250(12) 0.70762(8) 0.0500(5) Uani 1 1 d . . .
C9 C 0.19300(18) 0.21313(13) 0.72679(9) 0.0549(4) Uani 1 1 d U . .
C10 C 0.1570(3) 0.22786(16) 0.77849(12) 0.0797(6) Uani 1 1 d U . .
H10 H 0.1876 0.2072 0.8117 0.096 Uiso 1 1 calc R . .
C11 C 0.0464(3) 0.2980(2) 0.7186(2) 0.1192(11) Uani 1 1 d U . .
H11 H -0.0103 0.3329 0.7032 0.143 Uiso 1 1 calc R . .
C12 C 0.0582(3) 0.2842(2) 0.7706(2) 0.1135(10) Uani 1 1 d U . .
H12 H 0.0116 0.3063 0.7988 0.136 Uiso 1 1 calc R . .
C13 C 0.4388(2) -0.10262(18) 0.54065(12) 0.0768(7) Uani 1 1 d . . .
H13 H 0.4850 -0.1273 0.5680 0.092 Uiso 1 1 calc R . .
C14 C 0.4493(2) -0.11214(16) 0.48641(12) 0.0739(7) Uani 1 1 d . . .
H14 H 0.5058 -0.1453 0.4693 0.089 Uiso 1 1 calc R . .
C15 C 0.3432(2) -0.04731(16) 0.54946(10) 0.0676(6) Uani 1 1 d . . .
H15 H 0.3147 -0.0283 0.5835 0.081 Uiso 1 1 calc R . .
C16 C 0.30245(18) -0.02818(13) 0.49870(8) 0.0506(5) Uani 1 1 d . . .
C17 C 0.21022(17) 0.02490(12) 0.47907(8) 0.0460(4) Uani 1 1 d . . .
C18 C 0.06227(16) 0.10596(11) 0.48617(8) 0.0436(4) Uani 1 1 d . . .
C19 C -0.02811(17) 0.15297(11) 0.51431(8) 0.0449(4) Uani 1 1 d . . .
C20 C -0.0336(2) 0.15232(14) 0.57234(8) 0.0561(5) Uani 1 1 d . . .
H20 H 0.0212 0.1216 0.5924 0.067 Uiso 1 1 calc R . .
C21 C -0.1188(2) 0.19629(16) 0.60067(10) 0.0681(6) Uani 1 1 d . . .
H21 H -0.1218 0.1951 0.6394 0.082 Uiso 1 1 calc R . .
C22 C -0.1992(2) 0.24200(16) 0.57048(10) 0.0694(7) Uani 1 1 d . . .
H22 H -0.2573 0.2715 0.5891 0.083 Uiso 1 1 calc R . .
C23 C -0.1948(2) 0.24447(14) 0.51373(10) 0.0627(6) Uani 1 1 d . . .
H23 H -0.2498 0.2762 0.4945 0.075 Uiso 1 1 calc R . .
C24 C -0.10964(17) 0.20061(12) 0.48344(9) 0.0497(5) Uani 1 1 d . . .
H24 H -0.151(3) 0.240(2) 0.4068(12) 0.101(10) Uiso 1 1 d . . .
H25 H -0.048(3) 0.1794(18) 0.4054(11) 0.088(9) Uiso 1 1 d . . .
H26 H 0.571(3) 0.038(2) 0.6382(13) 0.114(11) Uiso 1 1 d . . .
H27 H 0.687(3) -0.0175(18) 0.6396(11) 0.090(9) Uiso 1 1 d . . .
N1 N 0.42113(16) 0.09603(12) 0.66217(7) 0.0590(5) Uani 1 1 d . . .
N2 N 0.32480(17) 0.15051(12) 0.65742(7) 0.0614(5) Uani 1 1 d . . .
N3 N 0.18374(15) 0.04706(11) 0.42889(7) 0.0539(4) Uani 1 1 d . . .
N4 N 0.08649(15) 0.09995(11) 0.43376(7) 0.0520(4) Uani 1 1 d . . .
N5 N -0.1068(2) 0.20444(14) 0.42681(8) 0.0663(5) Uani 1 1 d . . .
N6 N 0.6220(2) -0.00150(19) 0.65716(9) 0.0861(8) Uani 1 1 d . . .
O1 O 0.35251(11) 0.12057(8) 0.74637(5) 0.0464(3) Uani 1 1 d . . .
O2 O 0.12790(17) 0.25512(12) 0.68818(9) 0.0917(6) Uani 1 1 d U . .
O3 O 0.13806(11) 0.05917(8) 0.51797(5) 0.0470(3) Uani 1 1 d . . .
O4 O 0.36709(14) -0.06722(10) 0.45855(7) 0.0647(4) Uani 1 1 d . . .

loop_
_atom_site_aniso_label
_atom_site_aniso_U_11
_atom_site_aniso_U_22
_atom_site_aniso_U_33
_atom_site_aniso_U_23
_atom_site_aniso_U_13
_atom_site_aniso_U_12
C1 0.0514(11) 0.0527(11) 0.0502(11) -0.0038(9) 0.0088(9) -0.0013(9)
C2 0.0489(12) 0.0541(12) 0.0735(15) -0.0068(10) 0.0054(10) 0.0040(10)
C3 0.0596(13) 0.0519(12) 0.0709(14) 0.0037(10) -0.0099(11) 0.0026(10)
C4 0.0731(15) 0.0556(12) 0.0512(12) 0.0041(10) -0.0040(11) 0.0019(11)
C5 0.0577(12) 0.0482(11) 0.0459(10) -0.0013(8) 0.0067(9) 0.0006(9)
C6 0.0473(11) 0.0402(9) 0.0441(10) -0.0024(8) 0.0048(8) -0.0037(8)
C7 0.0472(10) 0.0448(10) 0.0423(10) -0.0026(8) 0.0074(8) -0.0035(8)
C8 0.0508(11) 0.0456(10) 0.0538(11) 0.0076(9) -0.0009(9) -0.0055(9)
C9 0.0484(11) 0.0426(10) 0.0736(11) -0.0004(9) -0.0008(8) -0.0030(7)
C10 0.0918(17) 0.0598(14) 0.0873(10) -0.0155(11) 0.0248(12) -0.0089(11)
C11 0.0665(17) 0.0702(19) 0.221(3) -0.013(2) -0.017(2) 0.0199(13)
C12 0.0772(18) 0.0684(18) 0.195(2) -0.042(2) 0.047(2) -0.0062(12)
C13 0.0629(15) 0.0831(18) 0.0843(18) 0.0200(14) -0.0099(13) 0.0109(13)
C14 0.0663(15) 0.0680(15) 0.0876(19) 0.0041(13) 0.0023(13) 0.0211(13)
C15 0.0644(14) 0.0802(16) 0.0584(14) 0.0055(12) 0.0007(11) 0.0047(13)
C16 0.0489(11) 0.0492(11) 0.0539(11) 0.0022(9) 0.0063(9) -0.0011(9)
C17 0.0455(10) 0.0445(10) 0.0480(11) -0.0024(8) 0.0070(8) -0.0038(8)
C18 0.0430(10) 0.0414(10) 0.0465(10) 0.0044(8) -0.0006(8) -0.0055(8)
C19 0.0454(10) 0.0397(10) 0.0495(11) 0.0027(8) 0.0025(8) -0.0037(8)
C20 0.0592(13) 0.0581(12) 0.0509(12) 0.0079(9) 0.0039(10) 0.0082(10)
C21 0.0750(15) 0.0754(15) 0.0539(13) 0.0028(11) 0.0151(11) 0.0147(13)
C22 0.0670(15) 0.0680(15) 0.0732(16) 0.0019(12) 0.0151(12) 0.0175(12)
C23 0.0575(13) 0.0545(12) 0.0762(16) 0.0091(11) 0.0004(11) 0.0113(11)
C24 0.0500(11) 0.0430(10) 0.0562(12) 0.0061(8) -0.0032(9) -0.0036(9)
N1 0.0638(11) 0.0703(12) 0.0430(9) 0.0024(8) 0.0041(8) 0.0070(9)
N2 0.0613(11) 0.0696(12) 0.0531(11) 0.0103(9) -0.0018(9) 0.0047(9)
N3 0.0551(10) 0.0599(10) 0.0466(9) -0.0001(8) 0.0047(8) 0.0037(8)
N4 0.0526(10) 0.0592(10) 0.0443(9) 0.0011(7) 0.0018(7) 0.0023(8)
N5 0.0757(14) 0.0703(13) 0.0529(11) 0.0095(10) -0.0073(10) 0.0139(11)
N6 0.0789(15) 0.128(2) 0.0515(12) -0.0023(12) 0.0209(11) 0.0336(15)
O1 0.0498(8) 0.0436(7) 0.0459(7) -0.0002(6) 0.0053(6) 0.0008(6)
O2 0.0853(13) 0.0731(11) 0.1166(12) 0.0069(10) -0.0267(10) 0.0156(9)
O3 0.0474(7) 0.0494(7) 0.0443(7) 0.0035(6) 0.0039(6) 0.0023(6)
O4 0.0661(10) 0.0639(9) 0.0640(9) -0.0026(7) 0.0069(8) 0.0168(8)

loop_
_atom_type_symbol
_atom_type_description
_atom_type_scat_dispersion_real
_atom_type_scat_dispersion_imag
_atom_type_scat_source
C C 0.0033 0.0016 'International Tables Vol C Tables 4.2.6.8 and 6.1.1.4'
H H 0.0000 0.0000 'International Tables Vol C Tables 4.2.6.8 and 6.1.1.4'
N N 0.0061 0.0033 'International Tables Vol C Tables 4.2.6.8 and 6.1.1.4'
O O 0.0106 0.0060 'International Tables Vol C Tables 4.2.6.8 and 6.1.1.4'

loop_
_geom_angle_atom_site_label_1
_geom_angle_atom_site_label_2
_geom_angle_atom_site_label_3
_geom_angle
_geom_angle_site_symmetry_1
_geom_angle_site_symmetry_3
N6 C1 C2 120.2(2) . .
N6 C1 C6 122.0(2) . .
C2 C1 C6 117.81(19) . .
C3 C2 C1 121.4(2) . .
C2 C3 C4 120.8(2) . .
C5 C4 C3 119.1(2) . .
C4 C5 C6 121.34(19) . .
C5 C6 C1 119.44(18) . .
C5 C6 C7 119.59(17) . .
C1 C6 C7 120.95(17) . .
N1 C7 O1 111.42(17) . .
N1 C7 C6 130.04(17) . .
O1 C7 C6 118.51(15) . .
N2 C8 O1 112.81(18) . .
N2 C8 C9 129.21(19) . .
O1 C8 C9 117.98(18) . .
C10 C9 O2 112.2(2) . .
C10 C9 C8 129.5(2) . .
O2 C9 C8 118.3(2) . .
C9 C10 C12 103.3(3) . .
C12 C11 O2 111.4(3) . .
C11 C12 C10 108.3(3) . .
C14 C13 C15 106.8(2) . .
C13 C14 O4 111.3(2) . .
C16 C15 C13 106.0(2) . .
C15 C16 O4 110.37(19) . .
C15 C16 C17 133.7(2) . .
O4 C16 C17 115.92(18) . .
N3 C17 O3 112.78(17) . .
N3 C17 C16 129.82(18) . .
O3 C17 C16 117.39(17) . .
N4 C18 O3 111.29(16) . .
N4 C18 C19 130.39(18) . .
O3 C18 C19 118.32(16) . .
C20 C19 C24 119.79(18) . .
C20 C19 C18 119.69(18) . .
C24 C19 C18 120.51(17) . .
C21 C20 C19 121.4(2) . .
C20 C21 C22 118.8(2) . .
C23 C22 C21 120.9(2) . .
C22 C23 C24 122.0(2) . .
N5 C24 C23 120.8(2) . .
N5 C24 C19 122.1(2) . .
C23 C24 C19 117.15(19) . .
C7 N1 N2 106.86(16) . .
C8 N2 N1 105.80(16) . .
C17 N3 N4 105.81(15) . .
C18 N4 N3 107.33(16) . .
C8 O1 C7 103.12(15) . .
C9 O2 C11 104.8(3) . .
C17 O3 C18 102.78(14) . .
C14 O4 C16 105.62(18) . .

loop_
_geom_bond_atom_site_label_1
_geom_bond_atom_site_label_2
_geom_bond_distance
_geom_bond_site_symmetry_2
C1 N6 1.355(3) .
C1 C2 1.402(3) .
C1 C6 1.407(3) .
C2 C3 1.363(3) .
C3 C4 1.381(3) .
C4 C5 1.371(3) .
C5 C6 1.397(3) .
C6 C7 1.447(3) .
C7 N1 1.298(2) .
C7 O1 1.367(2) .
C8 N2 1.290(3) .
C8 O1 1.360(2) .
C8 C9 1.432(3) .
C9 C10 1.328(3) .
C9 O2 1.363(3) .
C10 C12 1.457(5) .
C11 C12 1.273(5) .
C11 O2 1.368(4) .
C13 C14 1.315(4) .
C13 C15 1.420(4) .
C14 O4 1.358(3) .
C15 C16 1.339(3) .
C16 O4 1.364(2) .
C16 C17 1.432(3) .
C17 N3 1.289(2) .
C17 O3 1.361(2) .
C18 N4 1.291(2) .
C18 O3 1.374(2) .
C18 C19 1.445(3) .
C19 C20 1.393(3) .
C19 C24 1.412(3) .
C20 C21 1.380(3) .
C21 C22 1.379(3) .
C22 C23 1.362(3) .
C23 C24 1.403(3) .
C24 N5 1.360(3) .
N1 N2 1.408(3) .
N3 N4 1.402(2) .
